data_7123695
loop_
_publ_author_name
'Lei, Ye'
'Shen, Libo'
'Liu, Ji-Ren'
'Jiao, Tianyu'
'Zhang, Yang'
'Zhang, Chi'
'tong, lu'
'Hong, Xin'
'Pan, Yuanjiang'
'Li, Hao'

_publ_section_title
;
 A diquat-contained macrocyclic anion acceptor in pure water
;
_journal_name_full 'Chemical Communications'
_journal_paper_doi 10.1039/C9CC03750K
_journal_year 2019
_chemical_formula_moiety '4(Cl), C44 H40 N8 O4'
_chemical_formula_sum 'C44 H40 Cl4 N8 O4'
_chemical_formula_weight 886.64
_space_group_crystal_system triclinic
_space_group_IT_number 2
_space_group_name_Hall '-P 1'
_space_group_name_H-M_alt 'P -1'
_symmetry_space_group_name_Hall '-P 1'
_symmetry_space_group_name_H-M 'P -1'
_atom_sites_solution_hydrogens geom
_atom_sites_solution_primary direct
_audit_creation_date 2019-06-10
_audit_creation_method
;
Olex2 1.2
(compiled 2017.08.10 svn.r3458 for OlexSys, GUI svn.r5381)
;
_audit_update_record
;
2019-06-10 deposited with the CCDC.    2019-06-20 downloaded from the CCDC.
;
_cell_angle_alpha 89.490(12)
_cell_angle_beta 79.110(11)
_cell_angle_gamma 84.227(13)
_cell_formula_units_Z 2
_cell_length_a 10.5445(18)
_cell_length_b 14.095(2)
_cell_length_c 17.622(3)
_cell_measurement_reflns_used 2275
_cell_measurement_temperature 170(2)
_cell_measurement_theta_max 50.81
_cell_measurement_theta_min 3.55
_cell_volume 2558.7(7)
_computing_cell_refinement 'SAINT v8.37A (Bruker, 2015)'
_computing_data_reduction 'SAINT v8.37A (Bruker, 2015)'
_computing_molecular_graphics 'Olex2 (Dolomanov et al., 2009)'
_computing_publication_material 'Olex2 (Dolomanov et al., 2009)'
_computing_structure_refinement 'ShelXL (Sheldrick, 2015)'
_computing_structure_solution 'XS (Sheldrick, 2008)'
_diffrn_ambient_temperature 170.02
_diffrn_measured_fraction_theta_full 0.993
_diffrn_measured_fraction_theta_max 0.973
_diffrn_measurement_device_type 'Bruker APEX-II CCD'
_diffrn_measurement_method '\f and \w scans'
_diffrn_radiation_type GaK\a
_diffrn_radiation_wavelength 1.34139
_diffrn_reflns_av_R_equivalents 0.2064
_diffrn_reflns_av_unetI/netI 0.2731
_diffrn_reflns_Laue_measured_fraction_full 0.993
_diffrn_reflns_Laue_measured_fraction_max 0.973
_diffrn_reflns_limit_h_max 12
_diffrn_reflns_limit_h_min -12
_diffrn_reflns_limit_k_max 17
_diffrn_reflns_limit_k_min -17
_diffrn_reflns_limit_l_max 21
_diffrn_reflns_limit_l_min -21
_diffrn_reflns_number 28278
_diffrn_reflns_point_group_measured_fraction_full 0.993
_diffrn_reflns_point_group_measured_fraction_max 0.973
_diffrn_reflns_theta_full 53.594
_diffrn_reflns_theta_max 55.582
_diffrn_reflns_theta_min 4.619
_diffrn_standards_number 0
_exptl_absorpt_coefficient_mu 1.608
_exptl_absorpt_correction_T_max 0.7508
_exptl_absorpt_correction_T_min 0.3290
_exptl_absorpt_correction_type multi-scan
_exptl_absorpt_process_details
'SADABS-2016/2 (Bruker,2016/2) was used for absorption correction. wR2(int) was 0.1501 before and 0.0875 after correction. The Ratio of minimum to maximum transmission is 0.4382. The \l/2 correction factor is Not present.'
_exptl_crystal_colour colourless
_exptl_crystal_colour_primary colourless
_exptl_crystal_density_diffrn 1.151
_exptl_crystal_description prism
_exptl_crystal_F_000 920
_exptl_crystal_size_max 0.1
_exptl_crystal_size_mid 0.03
_exptl_crystal_size_min 0.01
_refine_diff_density_max 1.732
_refine_diff_density_min -0.564
_refine_diff_density_rms 0.186
_refine_ls_extinction_coef 0.050(5)
_refine_ls_extinction_expression Fc^*^=kFc[1+0.001xFc^2^\l^3^/sin(2\q)]^-1/4^
_refine_ls_extinction_method 'SHELXL-2018/1 (Sheldrick 2018)'
_refine_ls_goodness_of_fit_ref 1.051
_refine_ls_hydrogen_treatment constr
_refine_ls_matrix_type full
_refine_ls_number_parameters 518
_refine_ls_number_reflns 9697
_refine_ls_number_restraints 456
_refine_ls_restrained_S_all 1.031
_refine_ls_R_factor_all 0.2672
_refine_ls_R_factor_gt 0.1609
_refine_ls_shift/su_max 0.000
_refine_ls_shift/su_mean 0.000
_refine_ls_structure_factor_coef Fsqd
_refine_ls_weighting_details 'w=1/[\s^2^(Fo^2^)+(0.2000P)^2^] where P=(Fo^2^+2Fc^2^)/3'
_refine_ls_weighting_scheme calc
_refine_ls_wR_factor_gt 0.3664
_refine_ls_wR_factor_ref 0.4500
_reflns_Friedel_coverage 0.000
_reflns_number_gt 3523
_reflns_number_total 9697
_reflns_threshold_expression 'I > 2\s(I)'
_cod_data_source_file c9cc03750k2.cif
_cod_data_source_block mj19075_0m
_cod_original_cell_volume 2558.8(7)
_cod_database_code 7123695
_shelx_shelxl_version_number 2018/1
_shelx_space_group_comment
;
The symmetry employed for this shelxl refinement is uniquely defined
by the following loop, which should always be used as a source of
symmetry information in preference to the above space-group names.
They are only intended as comments.
;
_shelx_estimated_absorpt_t_max 0.984
_shelx_estimated_absorpt_t_min 0.856
_olex2_refinement_description
;
1. Fixed Uiso
 At 1.2 times of:
  All C(H) groups, All C(H,H) groups
2. Rigid body (RIGU) restrains
 All non-hydrogen atoms
 with sigma for 1-2 distances of 0.004 and sigma for 1-3 distances of 0.004
3.a Secondary CH2 refined with riding coordinates:
 C21(H30A,H30B), C38(H42A,H42B), C30(H43A,H43B), C1(H45A,H45B), C20(H51A,H51B),
  C37(H54A,H54B), C23(H59A,H59B), C8(H68A,H68B)
3.b Aromatic/amide H refined with riding coordinates:
 C17(H3), C41(H14), C11(H16), C33(H18), C31(H26), C34(H27), C40(H29), C19(H32),
  C16(H33), C13(H41), C35(H46), C9(H48), C43(H49), C22(H52), C12(H56), C25(H61),
  C27(H77), C29(H63), C26(H69), C6(H72), C7(H47), C3(H12), C4(H55), C44(H78)
3.c Fitted hexagon refined as free rotating group:
 C25(C27,C28,C29,C26,C24), C5(C6,C7,C2,C3,C4)
;
_olex2_submission_special_instructions 'No special instructions were received'

loop_
_space_group_symop_operation_xyz
'x, y, z'
'-x, -y, -z'

loop_
_atom_site_label
_atom_site_type_symbol
_atom_site_fract_x
_atom_site_fract_y
_atom_site_fract_z
_atom_site_U_iso_or_equiv
_atom_site_adp_type
_atom_site_occupancy
_atom_site_site_symmetry_order
_atom_site_calc_flag
_atom_site_refinement_flags_posn
_atom_site_refinement_flags_adp
Cl1 Cl -0.13552(16) 0.66323(15) -0.07117(11) 0.0536(6) Uani 1 1 d . U
Cl2 Cl -0.28501(16) 0.53480(16) 0.16135(11) 0.0568(6) Uani 1 1 d . U
Cl3 Cl -0.82950(19) 0.86004(17) 0.00154(14) 0.0676(7) Uani 1 1 d . U
C2 C -0.3210(13) 0.4071(10) -0.0744(7) 0.098(3) Uani 1 1 d . U
C3 C -0.2196(14) 0.5144(14) -0.2744(9) 0.144(6) Uani 1 1 d . U
H3 H -0.257786 0.539477 -0.316034 0.173 Uiso 1 1 calc R .
N5 N -0.2364(12) 0.8823(10) 0.0217(7) 0.131(4) Uani 1 1 d . U
N8 N -0.4896(12) 0.2803(10) 0.1877(7) 0.123(4) Uani 1 1 d . U
N9 N -0.2682(10) 0.3879(10) -0.0118(6) 0.115(3) Uani 1 1 d . U
C10 C -0.0766(13) 0.5014(10) -0.2757(7) 0.105(4) Uani 1 1 d . U
C11 C -0.2012(15) 0.9298(11) -0.1099(9) 0.116(4) Uani 1 1 d . U
N13 N -0.3854(12) 0.7998(11) 0.1489(8) 0.137(4) Uani 1 1 d . U
C14 C -0.6497(14) 0.8109(12) 0.1702(9) 0.130(5) Uani 1 1 d . U
H14 H -0.741220 0.811842 0.175571 0.156 Uiso 1 1 calc R .
C15 C -0.4703(12) 0.3418(11) 0.0607(8) 0.104(4) Uani 1 1 d . U
C16 C -0.3411(13) 0.3530(11) 0.0545(8) 0.109(4) Uani 1 1 d . U
H16 H -0.300135 0.336299 0.097001 0.131 Uiso 1 1 calc R .
N17 N -0.1128(11) 0.4321(10) -0.1521(7) 0.125(4) Uani 1 1 d . U
C18 C -0.1526(14) 0.9171(12) -0.0445(9) 0.125(5) Uani 1 1 d . U
H18 H -0.066801 0.930534 -0.042379 0.150 Uiso 1 1 calc R .
C19 C -0.4449(14) 0.8375(12) 0.0906(8) 0.115(4) Uani 1 1 d . U
O21 O 0.0688(11) 0.5945(10) -0.4548(7) 0.171(5) Uani 1 1 d . U
O22 O -0.5758(11) 0.2438(9) 0.2478(6) 0.139(4) Uani 1 1 d . U
C23 C -0.5886(15) 0.7722(14) 0.2284(9) 0.130(5) Uani 1 1 d . U
N24 N -0.5987(13) 0.6994(11) 0.3482(8) 0.143(5) Uani 1 1 d . U
N25 N -0.0374(11) 0.5706(10) -0.3970(6) 0.119(4) Uani 1 1 d . U
C26 C -0.1179(17) 0.9672(14) -0.1726(10) 0.139(5) Uani 1 1 d . U
H26 H -0.031145 0.976498 -0.169194 0.167 Uiso 1 1 calc R .
C27 C -0.3330(15) 0.9219(13) -0.1135(10) 0.137(5) Uani 1 1 d . U
H27 H -0.369163 0.937779 -0.157935 0.164 Uiso 1 1 calc R .
N28 N -0.1614(13) 0.9880(12) -0.2334(8) 0.144(5) Uani 1 1 d . U
C29 C -0.5797(15) 0.8477(13) 0.1053(9) 0.134(5) Uani 1 1 d . U
H29 H -0.624258 0.880894 0.069401 0.160 Uiso 1 1 calc R .
C30 C -0.1379(12) 0.4042(13) -0.0160(8) 0.129(5) Uani 1 1 d . U
H30A H -0.102396 0.365142 0.023605 0.155 Uiso 1 1 calc R .
H30B H -0.134199 0.472074 -0.003312 0.155 Uiso 1 1 calc R .
C31 C -0.3642(13) 0.8705(11) 0.0230(8) 0.108(4) Uani 1 1 d . U
C32 C -0.0325(15) 0.4582(14) -0.2177(9) 0.143(6) Uani 1 1 d . U
H32 H 0.058604 0.444701 -0.221716 0.171 Uiso 1 1 calc R .
C33 C -0.2947(14) 0.4830(13) -0.1994(8) 0.129(5) Uani 1 1 d . U
H33 H -0.386666 0.491775 -0.192503 0.155 Uiso 1 1 calc R .
C34 C -0.2455(14) 0.4450(11) -0.1431(8) 0.109(4) Uani 1 1 d . U
O35 O -0.6817(11) 0.6734(10) 0.4137(7) 0.160(4) Uani 1 1 d . U
C41 C -0.4532(14) 0.4010(11) -0.0688(9) 0.115(4) Uani 1 1 d . U
H41 H -0.493407 0.421784 -0.110728 0.138 Uiso 1 1 calc R .
C42 C -0.2365(14) 0.7808(13) 0.1322(10) 0.135(5) Uani 1 1 d . U
H42A H -0.204737 0.768865 0.181153 0.162 Uiso 1 1 calc R .
H42B H -0.209202 0.723745 0.098509 0.162 Uiso 1 1 calc R .
C43 C -0.102(2) 1.0330(14) -0.3604(10) 0.164(6) Uani 1 1 d . U
H43A H -0.061061 1.081823 -0.394773 0.197 Uiso 1 1 calc R .
H43B H -0.197270 1.049171 -0.350916 0.197 Uiso 1 1 calc R .
C45 C -0.6083(16) 0.6144(13) 0.4608(9) 0.140(5) Uani 1 1 d . U
H45A H -0.659285 0.611561 0.513936 0.168 Uiso 1 1 calc R .
H45B H -0.526813 0.642328 0.463643 0.168 Uiso 1 1 calc R .
C46 C -0.4072(13) 0.8872(11) -0.0429(8) 0.117(4) Uani 1 1 d . U
H46 H -0.494016 0.875177 -0.043540 0.140 Uiso 1 1 calc R .
C48 C -0.5425(14) 0.3018(12) 0.1310(8) 0.118(4) Uani 1 1 d . U
H48 H -0.631042 0.292023 0.133699 0.141 Uiso 1 1 calc R .
C49 C -0.4521(15) 0.7648(13) 0.2152(10) 0.136(5) Uani 1 1 d . U
H49 H -0.406705 0.735630 0.252467 0.163 Uiso 1 1 calc R .
C51 C -0.0590(13) 0.3829(14) -0.0885(8) 0.135(6) Uani 1 1 d . U
H51A H -0.050407 0.313112 -0.097606 0.162 Uiso 1 1 calc R .
H51B H 0.028690 0.402198 -0.088530 0.162 Uiso 1 1 calc R .
C52 C 0.0101(13) 0.5311(12) -0.3401(8) 0.120(5) Uani 1 1 d . U
H52 H 0.101120 0.522564 -0.341945 0.144 Uiso 1 1 calc R .
C54 C -0.1845(16) 0.8599(15) 0.0959(10) 0.164(7) Uani 1 1 d . U
H54A H -0.088676 0.847556 0.083430 0.197 Uiso 1 1 calc R .
H54B H -0.206963 0.915703 0.131375 0.197 Uiso 1 1 calc R .
C56 C -0.5309(14) 0.3639(12) -0.0006(8) 0.119(4) Uani 1 1 d . U
H56 H -0.619720 0.355240 0.001659 0.142 Uiso 1 1 calc R .
O58 O -0.0567(14) 1.0313(10) -0.2892(7) 0.178(5) Uani 1 1 d . U
C59 C 0.0104(16) 0.6551(13) -0.5068(9) 0.141(5) Uani 1 1 d . U
H59A H -0.072276 0.632480 -0.514429 0.169 Uiso 1 1 calc R .
H59B H 0.069257 0.656674 -0.557656 0.169 Uiso 1 1 calc R .
C61 C 0.0567(12) 0.7820(10) -0.4131(9) 0.208(10) Uani 1 1 d . U
H61 H 0.123237 0.738039 -0.399833 0.250 Uiso 1 1 calc R .
C77 C 0.0303(14) 0.8717(11) -0.3782(8) 0.229(12) Uani 1 1 d G U
H77 H 0.078780 0.889080 -0.341185 0.275 Uiso 1 1 calc R .
C80 C -0.0671(14) 0.9360(8) -0.3976(7) 0.150(6) Uani 1 1 d G U
C63 C -0.1381(11) 0.9105(9) -0.4518(7) 0.162(6) Uani 1 1 d G U
H63 H -0.204685 0.954466 -0.465086 0.194 Uiso 1 1 calc R .
C69 C -0.1117(11) 0.8208(10) -0.4867(6) 0.158(6) Uani 1 1 d G U
H69 H -0.160230 0.803426 -0.523735 0.190 Uiso 1 1 calc R .
C53 C -0.0143(13) 0.7565(8) -0.4673(8) 0.148(5) Uani 1 1 d G U
C68 C -0.5158(16) 0.2344(13) 0.3114(8) 0.134(5) Uani 1 1 d . U
H68A H -0.421895 0.214988 0.294100 0.161 Uiso 1 1 calc R .
H68B H -0.553307 0.184315 0.345731 0.161 Uiso 1 1 calc R .
C75 C -0.5349(11) 0.3301(7) 0.3560(6) 0.132(4) Uani 1 1 d . U
C72 C -0.4488(10) 0.3975(10) 0.3315(6) 0.191(8) Uani 1 1 d G U
H72 H -0.376155 0.382161 0.291139 0.229 Uiso 1 1 calc R .
C47 C -0.4691(10) 0.4875(9) 0.3659(7) 0.163(6) Uani 1 1 d G U
H47 H -0.410234 0.533583 0.349159 0.195 Uiso 1 1 calc R .
C38 C -0.5754(11) 0.5100(7) 0.4249(6) 0.140(5) Uani 1 1 d G U
C12 C -0.6615(8) 0.4426(9) 0.4494(5) 0.128(4) Uani 1 1 d G U
H12 H -0.734148 0.457966 0.489733 0.154 Uiso 1 1 calc R .
C55 C -0.6412(9) 0.3526(8) 0.4150(6) 0.138(5) Uani 1 1 d G U
H55 H -0.700071 0.306543 0.431714 0.165 Uiso 1 1 calc R .
C78 C -0.6691(17) 0.7363(13) 0.2972(9) 0.140(5) Uani 1 1 d . U
H78 H -0.761003 0.738738 0.304914 0.168 Uiso 1 1 calc R .
Cl4 Cl -0.2148(2) 0.7008(2) 0.34026(13) 0.0811(8) Uani 1 1 d . U

loop_
_atom_site_aniso_label
_atom_site_aniso_U_11
_atom_site_aniso_U_22
_atom_site_aniso_U_33
_atom_site_aniso_U_23
_atom_site_aniso_U_13
_atom_site_aniso_U_12
Cl1 0.0456(9) 0.0599(14) 0.0576(11) 0.0059(9) -0.0152(8) -0.0072(8)
Cl2 0.0484(10) 0.0694(15) 0.0576(12) 0.0113(10) -0.0195(8) -0.0130(9)
Cl3 0.0639(12) 0.0611(15) 0.0856(15) 0.0031(12) -0.0337(11) -0.0066(10)
C2 0.114(6) 0.095(9) 0.089(6) -0.001(6) -0.038(5) 0.001(7)
C3 0.111(7) 0.202(19) 0.106(9) 0.013(10) 0.006(7) -0.004(10)
N5 0.121(7) 0.161(12) 0.123(7) 0.019(8) -0.045(6) -0.029(7)
N8 0.138(9) 0.141(11) 0.099(7) 0.014(7) -0.037(6) -0.037(7)
N9 0.104(6) 0.144(11) 0.103(6) 0.019(6) -0.035(5) -0.021(6)
C10 0.111(7) 0.109(11) 0.092(7) 0.012(7) -0.017(6) -0.007(7)
C11 0.137(9) 0.103(11) 0.122(8) 0.011(8) -0.047(7) -0.035(8)
N13 0.120(6) 0.163(13) 0.132(9) 0.029(8) -0.035(6) -0.006(7)
C14 0.117(9) 0.144(14) 0.144(11) 0.024(9) -0.053(7) -0.043(9)
C15 0.091(6) 0.124(11) 0.106(7) 0.005(7) -0.037(6) -0.012(7)
C16 0.111(7) 0.113(11) 0.105(8) 0.009(7) -0.025(6) -0.010(7)
N17 0.116(6) 0.159(12) 0.106(7) 0.015(7) -0.039(5) -0.001(7)
C18 0.113(8) 0.136(14) 0.129(9) 0.016(9) -0.035(7) -0.009(8)
C19 0.120(7) 0.122(12) 0.108(8) 0.003(7) -0.036(6) -0.006(8)
O21 0.164(9) 0.191(12) 0.135(8) 0.060(8) 0.013(6) 0.004(8)
O22 0.164(8) 0.156(10) 0.101(6) 0.024(6) -0.030(5) -0.025(7)
C23 0.120(8) 0.165(16) 0.121(9) 0.014(9) -0.047(7) -0.040(9)
N24 0.144(9) 0.161(13) 0.130(9) 0.039(8) -0.038(7) -0.019(9)
N25 0.122(8) 0.136(11) 0.096(7) 0.019(6) -0.009(5) -0.021(7)
C26 0.137(11) 0.152(16) 0.134(10) 0.018(10) -0.031(8) -0.034(10)
C27 0.129(9) 0.158(16) 0.129(10) 0.029(10) -0.030(8) -0.030(10)
N28 0.146(10) 0.157(13) 0.126(8) 0.021(8) -0.025(7) -0.003(8)
C29 0.123(7) 0.158(16) 0.130(11) 0.017(9) -0.045(8) -0.023(9)
C30 0.103(7) 0.185(17) 0.104(7) 0.023(9) -0.028(6) -0.020(8)
C31 0.109(7) 0.114(11) 0.108(7) -0.007(7) -0.037(6) -0.020(7)
C32 0.126(9) 0.197(19) 0.112(9) 0.039(10) -0.037(7) -0.026(10)
C33 0.110(8) 0.172(16) 0.112(9) 0.030(9) -0.032(6) -0.031(9)
C34 0.117(6) 0.125(12) 0.093(7) -0.001(7) -0.040(6) -0.015(7)
O35 0.162(9) 0.181(11) 0.142(8) 0.051(8) -0.034(6) -0.037(8)
C41 0.122(7) 0.116(12) 0.113(8) -0.005(8) -0.034(7) -0.012(8)
C42 0.121(7) 0.155(15) 0.141(11) 0.021(9) -0.044(8) -0.037(9)
C43 0.239(18) 0.130(12) 0.109(9) 0.013(9) -0.011(10) 0.002(12)
C45 0.168(12) 0.157(11) 0.109(10) 0.026(8) -0.047(9) -0.055(9)
C46 0.112(8) 0.132(13) 0.112(8) 0.013(8) -0.036(6) -0.010(8)
C48 0.122(9) 0.144(14) 0.099(7) -0.001(8) -0.041(6) -0.034(8)
C49 0.123(7) 0.156(16) 0.140(11) 0.036(10) -0.047(8) -0.034(9)
C51 0.113(8) 0.203(18) 0.096(7) 0.026(8) -0.033(6) -0.032(9)
C52 0.099(8) 0.153(15) 0.109(8) 0.019(8) -0.023(6) -0.016(8)
C54 0.161(12) 0.205(19) 0.164(12) 0.063(12) -0.091(10) -0.091(12)
C56 0.114(8) 0.149(14) 0.098(8) -0.002(8) -0.033(6) -0.014(8)
O58 0.264(14) 0.149(12) 0.121(7) 0.016(7) -0.020(8) -0.058(10)
C59 0.163(12) 0.146(12) 0.113(10) 0.032(7) -0.024(9) -0.013(10)
C61 0.211(19) 0.157(17) 0.27(2) -0.044(16) -0.103(17) 0.020(14)
C77 0.26(2) 0.153(17) 0.28(3) -0.040(16) -0.109(19) 0.047(16)
C80 0.186(15) 0.136(12) 0.123(11) 0.011(9) -0.022(10) -0.002(10)
C63 0.229(17) 0.136(12) 0.125(12) 0.031(9) -0.041(11) -0.026(12)
C69 0.158(13) 0.140(13) 0.177(15) 0.011(11) -0.028(11) -0.021(10)
C53 0.132(11) 0.162(12) 0.144(13) 0.015(10) -0.009(9) -0.021(9)
C68 0.162(12) 0.152(12) 0.091(8) 0.026(7) -0.030(7) -0.020(10)
C75 0.147(11) 0.136(11) 0.108(9) 0.031(7) -0.008(7) -0.027(8)
C72 0.174(14) 0.165(15) 0.210(19) -0.003(13) 0.041(13) -0.051(12)
C47 0.187(14) 0.145(13) 0.145(13) 0.024(10) 0.009(9) -0.045(11)
C38 0.144(11) 0.168(11) 0.115(10) 0.018(9) -0.026(7) -0.048(8)
C12 0.118(9) 0.137(11) 0.132(11) 0.009(8) -0.022(8) -0.024(8)
C55 0.133(10) 0.145(12) 0.131(11) 0.002(9) -0.012(7) -0.018(9)
C78 0.146(10) 0.157(16) 0.115(10) 0.011(9) -0.031(7) 0.008(10)
Cl4 0.0841(15) 0.092(2) 0.0694(15) 0.0101(13) -0.0194(12) -0.0117(13)

loop_
_atom_type_symbol
_atom_type_description
_atom_type_scat_dispersion_real
_atom_type_scat_dispersion_imag
_atom_type_scat_source
C C 0.0150 0.0070 'International Tables Vol C Tables 4.2.6.8 and 6.1.1.4'
H H 0.0000 0.0000 'International Tables Vol C Tables 4.2.6.8 and 6.1.1.4'
Cl Cl 0.3290 0.5400 'International Tables Vol C Tables 4.2.6.8 and 6.1.1.4'
N N 0.0250 0.0140 'International Tables Vol C Tables 4.2.6.8 and 6.1.1.4'
O O 0.0410 0.0250 'International Tables Vol C Tables 4.2.6.8 and 6.1.1.4'

loop_
_geom_angle_atom_site_label_1
_geom_angle_atom_site_label_2
_geom_angle_atom_site_label_3
_geom_angle
N9 C2 C34 120.3(12)
N9 C2 C41 118.7(13)
C41 C2 C34 120.5(12)
C33 C3 C10 111.4(13)
C18 N5 C54 119.7(11)
C31 N5 C18 123.1(12)
C31 N5 C54 117.1(13)
C48 N8 O22 111.4(12)
C2 N9 C16 120.4(12)
C2 N9 C30 117.9(12)
C16 N9 C30 121.7(11)
C32 C10 C3 119.7(14)
C32 C10 C52 120.4(14)
C52 C10 C3 119.9(13)
C18 C11 C26 115.3(14)
C18 C11 C27 123.4(15)
C26 C11 C27 120.5(14)
C19 N13 C42 118.0(13)
C49 N13 C19 123.0(13)
C49 N13 C42 118.2(13)
C29 C14 C23 120.7(14)
C16 C15 C48 120.3(12)
C16 C15 C56 119.8(13)
C56 C15 C48 119.8(12)
C15 C16 N9 122.2(12)
C32 N17 C34 122.4(12)
C32 N17 C51 120.9(12)
C34 N17 C51 116.6(12)
C11 C18 N5 117.1(13)
N13 C19 C29 116.8(14)
N13 C19 C31 117.8(13)
C29 C19 C31 125.2(14)
N25 O21 C59 104.8(11)
C68 O22 N8 107.6(11)
C14 C23 C49 117.8(15)
C14 C23 C78 118.2(14)
C49 C23 C78 123.9(15)
C78 N24 O35 109.0(13)
C52 N25 O21 107.8(11)
N28 C26 C11 118.4(16)
C11 C27 C46 113.6(14)
C26 N28 O58 107.8(14)
C14 C29 C19 121.5(15)
N9 C30 C51 113.9(13)
N5 C31 C19 121.4(12)
C46 C31 N5 116.5(14)
C46 C31 C19 122.1(13)
C10 C32 N17 122.7(14)
C34 C33 C3 125.8(14)
N17 C34 C2 117.8(12)
C33 C34 C2 124.1(13)
C33 C34 N17 117.8(14)
N24 O35 C45 109.1(12)
C2 C41 C56 121.6(13)
C54 C42 N13 108.9(15)
O58 C43 C80 108.2(14)
O35 C45 C38 109.8(11)
C31 C46 C27 125.7(14)
N8 C48 C15 121.3(13)
N13 C49 C23 119.6(14)
C30 C51 N17 112.1(13)
N25 C52 C10 118.4(13)
C42 C54 N5 110.9(13)
C15 C56 C41 116.9(13)
C43 O58 N28 103.8(14)
O21 C59 C53 105.2(13)
C77 C61 C53 120.0
C80 C77 C61 120.0
C77 C80 C43 122.3(12)
C77 C80 C63 120.0
C63 C80 C43 117.7(12)
C69 C63 C80 120.0
C53 C69 C63 120.0
C61 C53 C59 121.7(11)
C69 C53 C59 118.3(11)
C69 C53 C61 120.0
O22 C68 C75 109.8(13)
C72 C75 C68 118.3(10)
C72 C75 C55 120.0
C55 C75 C68 121.5(10)
C75 C72 C47 120.0
C38 C47 C72 120.0
C47 C38 C45 121.4(10)
C12 C38 C45 118.4(10)
C12 C38 C47 120.0
C55 C12 C38 120.0
C12 C55 C75 120.0
N24 C78 C23 112.4(15)

loop_
_geom_bond_atom_site_label_1
_geom_bond_atom_site_label_2
_geom_bond_distance
C2 N9 1.339(15)
C2 C34 1.448(18)
C2 C41 1.389(17)
C3 C10 1.496(18)
C3 C33 1.50(2)
N5 C18 1.440(18)
N5 C31 1.370(16)
N5 C54 1.528(18)
N8 O22 1.390(14)
N8 C48 1.254(15)
N9 C16 1.387(17)
N9 C30 1.404(15)
C10 C32 1.319(17)
C10 C52 1.405(18)
C11 C18 1.350(17)
C11 C26 1.41(2)
C11 C27 1.418(19)
N13 C19 1.377(17)
N13 C42 1.538(18)
N13 C49 1.361(19)
C14 C23 1.391(19)
C14 C29 1.37(2)
C15 C16 1.371(17)
C15 C48 1.467(19)
C15 C56 1.374(16)
N17 C32 1.369(18)
N17 C34 1.372(16)
N17 C51 1.486(17)
C19 C29 1.389(19)
C19 C31 1.431(19)
O21 N25 1.429(14)
O21 C59 1.430(16)
O22 C68 1.387(15)
C23 C49 1.408(19)
C23 C78 1.46(2)
N24 O35 1.380(15)
N24 C78 1.340(17)
N25 C52 1.300(16)
C26 N28 1.264(18)
C27 C46 1.45(2)
N28 O58 1.507(17)
C30 C51 1.404(18)
C31 C46 1.335(16)
C33 C34 1.292(17)
O35 C45 1.443(18)
C41 C56 1.446(19)
C42 C54 1.39(2)
C43 O58 1.424(18)
C43 C80 1.50(2)
C45 C38 1.59(2)
C59 C53 1.57(2)
C61 C77 1.3900
C61 C53 1.3900
C77 C80 1.3900
C80 C63 1.3900
C63 C69 1.3900
C69 C53 1.3900
C68 C75 1.544(19)
C75 C72 1.3900
C75 C55 1.3900
C72 C47 1.3900
C47 C38 1.3900
C38 C12 1.3900
C12 C55 1.3900

loop_
_smtbx_masks_void_nr
_smtbx_masks_void_average_x
_smtbx_masks_void_average_y
_smtbx_masks_void_average_z
_smtbx_masks_void_volume
_smtbx_masks_void_count_electrons
1 0.500 0.000 0.500 583.3 167.8
